data_2227698
loop_
_publ_author_name
'Boyko, Alexander N.'
'Haukka, Matti'
'Golenya, Irina A.'
'Pavlova, Svetlana V.'
'Usenko, Natalia I.'

_publ_section_title
;
 \m-Oxalato-bis[(2,2'-bipyridyl)copper(II)] bis(perchlorate)
 dimethylformamide disolvate monohydrate
;
_journal_coeditor_code JH2192
_journal_issue 9
_journal_name_full 'Acta Crystallographica Section E'
_journal_page_first m1101
_journal_page_last m1102
_journal_paper_doi 10.1107/S1600536810031569
_journal_volume 66
_journal_year 2010
_chemical_formula_iupac '[Cu2 (C2 O4) (C10 H8 N2)4] (Cl O4)2 , 2C3 H7 N O , H2 O'
_chemical_formula_moiety 'C42 H32 Cu2 N8 O4, 2(C3 H7 N O), 2(Cl O4), H2 O'
_chemical_formula_sum 'C48 H48 Cl2 Cu2 N10 O15'
_chemical_formula_weight 1202.94
_chemical_name_systematic
;
\m-Oxalato-bis[(2,2'-bipyridyl)copper(II)] bis(perchlorate) dimethylformamide
disolvate monohydrate
;
_space_group_IT_number 2
_symmetry_cell_setting triclinic
_symmetry_space_group_name_Hall '-P 1'
_symmetry_space_group_name_H-M 'P -1'
_atom_sites_solution_hydrogens geom
_atom_sites_solution_primary direct
_atom_sites_solution_secondary difmap
_audit_creation_method SHELXL-97
_cell_angle_alpha 97.928(3)
_cell_angle_beta 99.565(2)
_cell_angle_gamma 91.924(2)
_cell_formula_units_Z 1
_cell_length_a 9.6872(5)
_cell_length_b 11.0080(8)
_cell_length_c 12.2449(5)
_cell_measurement_reflns_used 3860
_cell_measurement_temperature 100(2)
_cell_measurement_theta_max 27.42
_cell_measurement_theta_min 2.34
_cell_volume 1273.16(13)
_computing_cell_refinement 'SAINT (Bruker, 2009)'
_computing_data_collection 'APEX2 (Bruker, 2009)'
_computing_data_reduction 'SAINT (Bruker, 2009)'
_computing_molecular_graphics 'DIAMOND (Bradenburg, 2006)'
_computing_publication_material 'SHELXL-97 (Sheldrick, 2008)'
_computing_structure_refinement 'SHELXL-97 (Sheldrick, 2008)'
_computing_structure_solution 'SHELXS-97 (Sheldrick, 2008)'
_diffrn_ambient_temperature 100(2)
_diffrn_detector_area_resol_mean 16
_diffrn_measured_fraction_theta_full 0.997
_diffrn_measured_fraction_theta_max 0.997
_diffrn_measurement_device '62mm x 62mm CCD camera on \k-goniostat'
_diffrn_measurement_device_type 'Bruker Kappa APEXII DUO CCD'
_diffrn_measurement_method '\f scans and \w scans with \k offset'
_diffrn_radiation_monochromator 'curved graphite crystal'
_diffrn_radiation_source 'fine-focus sealed tube'
_diffrn_radiation_type MoK\a
_diffrn_radiation_wavelength 0.71073
_diffrn_reflns_av_R_equivalents 0.0230
_diffrn_reflns_av_sigmaI/netI 0.0422
_diffrn_reflns_limit_h_max 11
_diffrn_reflns_limit_h_min -11
_diffrn_reflns_limit_k_max 13
_diffrn_reflns_limit_k_min -13
_diffrn_reflns_limit_l_max 15
_diffrn_reflns_limit_l_min -10
_diffrn_reflns_number 10051
_diffrn_reflns_theta_full 26.00
_diffrn_reflns_theta_max 26.00
_diffrn_reflns_theta_min 1.70
_exptl_absorpt_coefficient_mu 1.020
_exptl_absorpt_correction_T_max 0.9229
_exptl_absorpt_correction_T_min 0.8023
_exptl_absorpt_correction_type multi-scan
_exptl_absorpt_process_details '(SADABS; Bruker, 2009)'
_exptl_crystal_colour turquoise
_exptl_crystal_density_diffrn 1.569
_exptl_crystal_density_method 'not measured'
_exptl_crystal_description block
_exptl_crystal_F_000 618
_exptl_crystal_size_max 0.23
_exptl_crystal_size_mid 0.12
_exptl_crystal_size_min 0.08
_refine_diff_density_max 1.431
_refine_diff_density_min -0.698
_refine_ls_extinction_method none
_refine_ls_goodness_of_fit_ref 1.035
_refine_ls_hydrogen_treatment constr
_refine_ls_matrix_type full
_refine_ls_number_parameters 359
_refine_ls_number_reflns 4993
_refine_ls_number_restraints 27
_refine_ls_restrained_S_all 1.093
_refine_ls_R_factor_all 0.0650
_refine_ls_R_factor_gt 0.0465
_refine_ls_shift/su_max 0.000
_refine_ls_shift/su_mean 0.000
_refine_ls_structure_factor_coef Fsqd
_refine_ls_weighting_details 'calc w=1/[\s^2^(Fo^2^)+(0.0663P)^2^+2.0663P] where P=(Fo^2^+2Fc^2^)/3'
_refine_ls_weighting_scheme calc
_refine_ls_wR_factor_gt 0.1190
_refine_ls_wR_factor_ref 0.1289
_reflns_number_gt 3955
_reflns_number_total 4993
_reflns_threshold_expression >2sigma(I)
_cod_data_source_file jh2192.cif
_cod_data_source_block I
_cod_original_cell_volume 1273.16(12)
_cod_database_code 2227698
_cod_database_fobs_code 2227698

loop_
_symmetry_equiv_pos_as_xyz
'x, y, z'
'-x, -y, -z'

loop_
_atom_site_type_symbol
_atom_site_label
_atom_site_fract_x
_atom_site_fract_y
_atom_site_fract_z
_atom_site_U_iso_or_equiv
_atom_site_adp_type
_atom_site_calc_flag
_atom_site_refinement_flags
_atom_site_occupancy
_atom_site_disorder_assembly
_atom_site_disorder_group
Cu Cu1 0.29558(4) 0.30820(4) 0.41931(4) 0.01694(15) Uani d . 1 . .
Cl Cl1 0.71283(9) 0.33716(9) 0.90518(8) 0.0256(2) Uani d . 1 . .
O O1 0.5313(3) 0.3455(2) 0.5049(2) 0.0206(6) Uani d . 1 . .
O O2 0.3249(2) 0.4898(2) 0.4286(2) 0.0176(5) Uani d . 1 . .
O O3 0.7943(4) 0.3548(3) 0.8209(3) 0.0517(9) Uani d . 1 . .
O O4 0.7375(3) 0.2198(3) 0.9423(3) 0.0351(7) Uani d . 1 . .
O O5 0.7470(4) 0.4320(3) 0.9976(3) 0.0534(10) Uani d . 1 . .
O O6 0.5683(3) 0.3377(4) 0.8567(3) 0.0523(10) Uani d . 1 . .
O O7 0.3074(6) 0.0419(7) 0.7731(7) 0.138(3) Uani d . 1 . .
N N1 0.3182(3) 0.1260(3) 0.4105(3) 0.0199(7) Uani d . 1 . .
N N2 0.3572(3) 0.2758(3) 0.2693(3) 0.0176(6) Uani d . 1 . .
N N3 0.0654(3) 0.3071(3) 0.3574(3) 0.0190(6) Uani d . 1 . .
N N4 0.2160(3) 0.3330(3) 0.5640(3) 0.0177(6) Uani d . 1 . .
N N5 0.0955(5) 0.0617(5) 0.7989(5) 0.0720(17) Uani d D 1 . .
C C1 0.2978(4) 0.0562(4) 0.4883(4) 0.0293(9) Uani d . 1 . .
H H1 0.2670 0.0932 0.5542 0.035 Uiso calc R 1 . .
C C2 0.3199(4) -0.0685(4) 0.4759(4) 0.0321(10) Uani d . 1 . .
H H2 0.3052 -0.1160 0.5325 0.039 Uiso calc R 1 . .
C C3 0.3636(4) -0.1221(3) 0.3802(4) 0.0287(9) Uani d . 1 . .
H H3 0.3776 -0.2076 0.3694 0.034 Uiso calc R 1 . .
C C4 0.3870(4) -0.0508(3) 0.3001(4) 0.0256(8) Uani d . 1 . .
H H4 0.4179 -0.0863 0.2338 0.031 Uiso calc R 1 . .
C C5 0.3646(3) 0.0738(3) 0.3182(3) 0.0186(7) Uani d . 1 . .
C C6 0.3871(3) 0.1588(3) 0.2378(3) 0.0180(7) Uani d . 1 . .
C C7 0.4363(4) 0.1248(4) 0.1392(3) 0.0269(9) Uani d . 1 . .
H H7 0.4560 0.0418 0.1176 0.032 Uiso calc R 1 . .
C C8 0.4568(4) 0.2125(4) 0.0723(3) 0.0292(9) Uani d . 1 . .
H H8 0.4916 0.1906 0.0045 0.035 Uiso calc R 1 . .
C C9 0.4265(4) 0.3320(4) 0.1045(3) 0.0267(9) Uani d . 1 . .
H H9 0.4406 0.3939 0.0599 0.032 Uiso calc R 1 . .
C C10 0.3753(4) 0.3601(3) 0.2029(3) 0.0233(8) Uani d . 1 . .
H H10 0.3520 0.4421 0.2245 0.028 Uiso calc R 1 . .
C C11 -0.0050(4) 0.2868(4) 0.2522(3) 0.0259(8) Uani d . 1 . .
H H11 0.0470 0.2737 0.1928 0.031 Uiso calc R 1 . .
C C12 -0.1495(4) 0.2839(4) 0.2259(4) 0.0279(9) Uani d . 1 . .
H H12 -0.1961 0.2686 0.1503 0.033 Uiso calc R 1 . .
C C13 -0.2244(4) 0.3038(4) 0.3131(4) 0.0275(9) Uani d . 1 . .
H H13 -0.3239 0.3025 0.2979 0.033 Uiso calc R 1 . .
C C14 -0.1538(4) 0.3256(3) 0.4223(3) 0.0210(8) Uani d . 1 . .
H H14 -0.2038 0.3397 0.4829 0.025 Uiso calc R 1 . .
C C15 -0.0077(4) 0.3266(3) 0.4419(3) 0.0177(7) Uani d . 1 . .
C C16 0.0767(4) 0.3479(3) 0.5566(3) 0.0177(7) Uani d . 1 . .
C C17 0.0176(4) 0.3815(3) 0.6520(3) 0.0233(8) Uani d . 1 . .
H H17 -0.0802 0.3919 0.6458 0.028 Uiso calc R 1 . .
C C18 0.1027(4) 0.3992(4) 0.7553(3) 0.0274(9) Uani d . 1 . .
H H18 0.0641 0.4226 0.8209 0.033 Uiso calc R 1 . .
C C19 0.2450(4) 0.3828(4) 0.7632(3) 0.0273(9) Uani d . 1 . .
H H19 0.3052 0.3939 0.8339 0.033 Uiso calc R 1 . .
C C20 0.2973(4) 0.3496(3) 0.6654(3) 0.0218(8) Uani d . 1 . .
H H20 0.3947 0.3381 0.6703 0.026 Uiso calc R 1 . .
C C21 0.5591(4) 0.4576(3) 0.5219(3) 0.0168(7) Uani d . 1 . .
C C22A 0.0103(10) 0.0664(11) 0.7051(11) 0.049(2) Uani d PDU 0.453(7) A 1
H H22A -0.0851 0.0770 0.7202 0.074 Uiso calc PR 0.453(7) A 1
H H22B 0.0119 -0.0101 0.6540 0.074 Uiso calc PR 0.453(7) A 1
H H22C 0.0402 0.1359 0.6707 0.074 Uiso calc PR 0.453(7) A 1
C C23A 0.075(2) 0.1244(19) 0.9138(14) 0.107(4) Uani d PDU 0.453(7) A 1
H H23A -0.0240 0.1429 0.9113 0.161 Uiso calc PR 0.453(7) A 1
H H23B 0.1336 0.2010 0.9343 0.161 Uiso calc PR 0.453(7) A 1
H H23C 0.1010 0.0697 0.9696 0.161 Uiso calc PR 0.453(7) A 1
C C22B 0.0510(8) 0.0191(9) 0.6636(8) 0.049(2) Uani d PDU 0.547(7) A 2
H H22D -0.0497 0.0275 0.6410 0.074 Uiso calc PR 0.547(7) A 2
H H22E 0.0726 -0.0668 0.6447 0.074 Uiso calc PR 0.547(7) A 2
H H22F 0.1036 0.0711 0.6241 0.074 Uiso calc PR 0.547(7) A 2
C C23B -0.0322(15) 0.1000(16) 0.8376(15) 0.107(4) Uani d PDU 0.547(7) A 2
H H23D -0.1106 0.0875 0.7745 0.161 Uiso calc PR 0.547(7) A 2
H H23E -0.0206 0.1872 0.8694 0.161 Uiso calc PR 0.547(7) A 2
H H23F -0.0517 0.0512 0.8950 0.161 Uiso calc PR 0.547(7) A 2
C C24 0.2302(8) 0.0497(10) 0.8262(7) 0.100(3) Uani d . 1 A .
H H24 0.2637 0.0475 0.9034 0.121 Uiso calc R 1 . .
O O1W 0.9215(13) 0.6412(13) 0.9750(10) 0.119(4) Uani d P 0.50 . .
H H1W 1.0104 0.6270 0.9637 0.179 Uiso d PR 0.50 . .
H H2W 0.8765 0.5737 0.9756 0.179 Uiso d PR 0.50 . .

loop_
_atom_site_aniso_label
_atom_site_aniso_U_11
_atom_site_aniso_U_22
_atom_site_aniso_U_33
_atom_site_aniso_U_12
_atom_site_aniso_U_13
_atom_site_aniso_U_23
Cu1 0.0187(2) 0.0152(2) 0.0193(3) 0.00275(16) 0.00795(17) 0.00502(17)
Cl1 0.0245(5) 0.0333(5) 0.0202(5) 0.0044(4) 0.0052(4) 0.0060(4)
O1 0.0211(13) 0.0159(13) 0.0269(15) 0.0031(10) 0.0067(11) 0.0074(11)
O2 0.0161(12) 0.0166(12) 0.0217(14) 0.0036(9) 0.0059(10) 0.0043(10)
O3 0.059(2) 0.058(2) 0.049(2) 0.0059(18) 0.0366(18) 0.0171(18)
O4 0.0452(17) 0.0316(16) 0.0297(17) 0.0101(13) 0.0065(14) 0.0069(13)
O5 0.091(3) 0.0350(18) 0.0285(18) 0.0096(18) -0.0034(18) -0.0029(15)
O6 0.0277(16) 0.072(3) 0.062(2) 0.0046(16) -0.0021(16) 0.035(2)
O7 0.070(4) 0.139(6) 0.236(9) 0.031(4) 0.044(5) 0.107(6)
N1 0.0209(15) 0.0146(15) 0.0249(17) -0.0006(12) 0.0043(13) 0.0058(13)
N2 0.0170(14) 0.0155(14) 0.0210(16) 0.0020(11) 0.0037(12) 0.0039(12)
N3 0.0193(15) 0.0214(16) 0.0181(16) 0.0022(12) 0.0057(12) 0.0058(13)
N4 0.0165(14) 0.0169(15) 0.0214(17) 0.0007(11) 0.0050(12) 0.0070(13)
N5 0.038(3) 0.060(3) 0.117(5) 0.011(2) 0.032(3) -0.015(3)
C1 0.038(2) 0.023(2) 0.030(2) -0.0007(17) 0.0105(18) 0.0074(17)
C2 0.039(2) 0.021(2) 0.036(3) -0.0037(17) 0.0019(19) 0.0133(18)
C3 0.031(2) 0.0142(18) 0.037(2) 0.0020(16) -0.0067(18) 0.0056(17)
C4 0.0266(19) 0.0194(19) 0.029(2) 0.0046(15) 0.0007(17) -0.0002(16)
C5 0.0144(16) 0.0192(18) 0.0200(19) -0.0001(13) -0.0033(14) 0.0030(15)
C6 0.0130(16) 0.0188(18) 0.0208(19) 0.0018(13) 0.0003(14) 0.0006(15)
C7 0.032(2) 0.025(2) 0.024(2) 0.0060(16) 0.0081(17) -0.0021(16)
C8 0.032(2) 0.036(2) 0.021(2) 0.0026(18) 0.0107(17) 0.0004(18)
C9 0.029(2) 0.028(2) 0.025(2) -0.0008(16) 0.0087(17) 0.0088(17)
C10 0.0278(19) 0.0192(18) 0.025(2) 0.0029(15) 0.0094(16) 0.0057(16)
C11 0.0257(19) 0.030(2) 0.023(2) 0.0024(16) 0.0068(16) 0.0051(17)
C12 0.027(2) 0.032(2) 0.024(2) -0.0016(16) -0.0008(16) 0.0056(17)
C13 0.0189(18) 0.030(2) 0.033(2) 0.0015(16) 0.0027(16) 0.0049(18)
C14 0.0208(17) 0.0181(18) 0.026(2) 0.0016(14) 0.0077(15) 0.0051(15)
C15 0.0198(17) 0.0132(16) 0.0215(19) 0.0017(13) 0.0072(15) 0.0032(14)
C16 0.0188(17) 0.0148(17) 0.0213(19) -0.0001(13) 0.0068(14) 0.0055(14)
C17 0.0205(18) 0.0253(19) 0.026(2) 0.0008(15) 0.0103(16) 0.0030(16)
C18 0.028(2) 0.034(2) 0.023(2) 0.0019(17) 0.0125(17) 0.0038(17)
C19 0.026(2) 0.035(2) 0.022(2) -0.0014(17) 0.0053(16) 0.0073(17)
C20 0.0188(17) 0.0252(19) 0.023(2) 0.0006(15) 0.0053(15) 0.0062(16)
C21 0.0198(17) 0.0185(18) 0.0159(18) 0.0044(14) 0.0093(14) 0.0070(14)
C22A 0.011(3) 0.039(4) 0.098(6) 0.002(3) 0.005(3) 0.021(4)
C23A 0.083(6) 0.126(7) 0.107(7) 0.019(5) 0.019(5) -0.007(6)
C22B 0.011(3) 0.039(4) 0.098(6) 0.002(3) 0.005(3) 0.021(4)
C23B 0.083(6) 0.126(7) 0.107(7) 0.019(5) 0.019(5) -0.007(6)
C24 0.050(4) 0.178(10) 0.066(5) -0.029(5) -0.004(4) 0.017(5)
O1S 0.095(8) 0.155(12) 0.110(10) -0.004(8) 0.015(7) 0.032(9)

loop_
_atom_type_symbol
_atom_type_description
_atom_type_scat_dispersion_real
_atom_type_scat_dispersion_imag
_atom_type_scat_source
C C 0.0033 0.0016 'International Tables Vol C Tables 4.2.6.8 and 6.1.1.4'
H H 0.0000 0.0000 'International Tables Vol C Tables 4.2.6.8 and 6.1.1.4'
N N 0.0061 0.0033 'International Tables Vol C Tables 4.2.6.8 and 6.1.1.4'
O O 0.0106 0.0060 'International Tables Vol C Tables 4.2.6.8 and 6.1.1.4'
Cl Cl 0.1484 0.1585 'International Tables Vol C Tables 4.2.6.8 and 6.1.1.4'
Cu Cu 0.3201 1.2651 'International Tables Vol C Tables 4.2.6.8 and 6.1.1.4'

loop_
_geom_angle_atom_site_label_1
_geom_angle_atom_site_label_2
_geom_angle_atom_site_label_3
_geom_angle_site_symmetry_1
_geom_angle_site_symmetry_3
_geom_angle
_geom_angle_publ_flag
O2 Cu1 N2 . . 92.86(11) ?
O2 Cu1 N1 . . 165.61(11) ?
N2 Cu1 N1 . . 80.78(12) ?
O2 Cu1 N4 . . 89.79(11) ?
N2 Cu1 N4 . . 174.69(12) ?
N1 Cu1 N4 . . 97.65(12) ?
O2 Cu1 N3 . . 93.94(10) ?
N2 Cu1 N3 . . 97.73(11) ?
N1 Cu1 N3 . . 99.68(12) ?
N4 Cu1 N3 . . 77.48(11) ?
O2 Cu1 O1 . . 77.12(9) ?
N2 Cu1 O1 . . 89.30(11) ?
N1 Cu1 O1 . . 89.83(10) ?
N4 Cu1 O1 . . 95.78(10) ?
N3 Cu1 O1 . . 168.94(10) ?
O5 Cl1 O6 . . 110.2(2) ?
O5 Cl1 O3 . . 110.4(2) ?
O6 Cl1 O3 . . 107.9(2) ?
O5 Cl1 O4 . . 109.5(2) ?
O6 Cl1 O4 . . 108.4(2) ?
O3 Cl1 O4 . . 110.2(2) ?
C21 O1 Cu1 . . 108.6(2) ?
C21 O2 Cu1 2_666 . 119.4(2) ?
C1 N1 C5 . . 118.8(3) ?
C1 N1 Cu1 . . 126.4(3) ?
C5 N1 Cu1 . . 114.7(2) ?
C10 N2 C6 . . 119.1(3) ?
C10 N2 Cu1 . . 125.8(3) ?
C6 N2 Cu1 . . 115.0(2) ?
C11 N3 C15 . . 118.6(3) ?
C11 N3 Cu1 . . 129.3(3) ?
C15 N3 Cu1 . . 112.0(2) ?
C20 N4 C16 . . 119.0(3) ?
C20 N4 Cu1 . . 122.7(2) ?
C16 N4 Cu1 . . 117.9(2) ?
C22A N5 C24 . . 134.7(8) ?
C22A N5 C23B . . 78.1(9) ?
C24 N5 C23B . . 146.3(9) ?
C22A N5 C23A . . 125.4(9) ?
C24 N5 C23A . . 96.1(9) ?
C23B N5 C23A . . 49.9(9) ?
C24 N5 C22B . . 108.0(6) ?
C23B N5 C22B . . 105.5(9) ?
C23A N5 C22B . . 154.7(8) ?
N1 C1 C2 . . 122.2(4) ?
N1 C1 H1 . . 118.9 ?
C2 C1 H1 . . 118.9 ?
C3 C2 C1 . . 118.8(4) ?
C3 C2 H2 . . 120.6 ?
C1 C2 H2 . . 120.6 ?
C2 C3 C4 . . 119.6(4) ?
C2 C3 H3 . . 120.2 ?
C4 C3 H3 . . 120.2 ?
C3 C4 C5 . . 118.7(4) ?
C3 C4 H4 . . 120.6 ?
C5 C4 H4 . . 120.6 ?
N1 C5 C4 . . 121.8(3) ?
N1 C5 C6 . . 115.0(3) ?
C4 C5 C6 . . 123.2(4) ?
N2 C6 C7 . . 121.2(3) ?
N2 C6 C5 . . 114.4(3) ?
C7 C6 C5 . . 124.4(3) ?
C8 C7 C6 . . 119.3(4) ?
C8 C7 H7 . . 120.3 ?
C6 C7 H7 . . 120.3 ?
C9 C8 C7 . . 119.4(4) ?
C9 C8 H8 . . 120.3 ?
C7 C8 H8 . . 120.3 ?
C8 C9 C10 . . 118.6(4) ?
C8 C9 H9 . . 120.7 ?
C10 C9 H9 . . 120.7 ?
N2 C10 C9 . . 122.3(4) ?
N2 C10 H10 . . 118.8 ?
C9 C10 H10 . . 118.8 ?
N3 C11 C12 . . 123.2(4) ?
N3 C11 H11 . . 118.4 ?
C12 C11 H11 . . 118.4 ?
C11 C12 C13 . . 118.1(4) ?
C11 C12 H12 . . 121.0 ?
C13 C12 H12 . . 121.0 ?
C14 C13 C12 . . 119.7(4) ?
C14 C13 H13 . . 120.2 ?
C12 C13 H13 . . 120.2 ?
C13 C14 C15 . . 118.8(4) ?
C13 C14 H14 . . 120.6 ?
C15 C14 H14 . . 120.6 ?
N3 C15 C14 . . 121.6(3) ?
N3 C15 C16 . . 115.9(3) ?
C14 C15 C16 . . 122.5(3) ?
N4 C16 C17 . . 121.1(3) ?
N4 C16 C15 . . 116.2(3) ?
C17 C16 C15 . . 122.7(3) ?
C18 C17 C16 . . 119.2(3) ?
C18 C17 H17 . . 120.4 ?
C16 C17 H17 . . 120.4 ?
C17 C18 C19 . . 119.8(4) ?
C17 C18 H18 . . 120.1 ?
C19 C18 H18 . . 120.1 ?
C20 C19 C18 . . 118.3(4) ?
C20 C19 H19 . . 120.9 ?
C18 C19 H19 . . 120.9 ?
N4 C20 C19 . . 122.7(3) ?
N4 C20 H20 . . 118.7 ?
C19 C20 H20 . . 118.7 ?
O1 C21 O2 . 2_666 125.4(3) ?
O1 C21 C21 . 2_666 117.5(4) ?
O2 C21 C21 2_666 2_666 117.1(4) ?
N5 C22A H22A . . 109.4 ?
N5 C22A H22B . . 109.5 ?
H22A C22A H22B . . 109.5 ?
N5 C22A H22C . . 109.5 ?
H22A C22A H22C . . 109.5 ?
H22B C22A H22C . . 109.5 ?
N5 C23A H23A . . 109.5 ?
N5 C23A H23B . . 109.4 ?
H23A C23A H23B . . 109.5 ?
N5 C23A H23C . . 109.5 ?
H23A C23A H23C . . 109.5 ?
H23B C23A H23C . . 109.5 ?
N5 C22B H22D . . 109.5 ?
N5 C22B H22E . . 109.5 ?
H22D C22B H22E . . 109.5 ?
N5 C22B H22F . . 109.5 ?
H22D C22B H22F . . 109.5 ?
H22E C22B H22F . . 109.5 ?
N5 C23B H23D . . 109.5 ?
N5 C23B H23E . . 109.5 ?
H23D C23B H23E . . 109.5 ?
N5 C23B H23F . . 109.4 ?
H23D C23B H23F . . 109.5 ?
H23E C23B H23F . . 109.5 ?
O7 C24 N5 . . 128.6(9) ?
O7 C24 H24 . . 115.7 ?
N5 C24 H24 . . 115.7 ?
H1W O1W H2W . . 110.2 ?

loop_
_geom_bond_atom_site_label_1
_geom_bond_atom_site_label_2
_geom_bond_site_symmetry_2
_geom_bond_distance
_geom_bond_publ_flag
Cu1 O2 . 1.995(2) ?
Cu1 N2 . 2.015(3) ?
Cu1 N1 . 2.015(3) ?
Cu1 N4 . 2.036(3) ?
Cu1 N3 . 2.232(3) ?
Cu1 O1 . 2.346(3) ?
Cl1 O5 . 1.417(3) ?
Cl1 O6 . 1.428(3) ?
Cl1 O3 . 1.428(3) ?
Cl1 O4 . 1.442(3) ?
O1 C21 . 1.236(4) ?
O2 C21 2_666 1.265(4) ?
O7 C24 . 1.065(9) ?
N1 C1 . 1.339(5) ?
N1 C5 . 1.348(5) ?
N2 C10 . 1.340(5) ?
N2 C6 . 1.348(4) ?
N3 C11 . 1.339(5) ?
N3 C15 . 1.346(5) ?
N4 C20 . 1.340(5) ?
N4 C16 . 1.354(4) ?
N5 C22A . 1.313(11) ?
N5 C24 . 1.305(9) ?
N5 C23B . 1.463(14) ?
N5 C23A . 1.527(14) ?
N5 C22B . 1.631(11) ?
C1 C2 . 1.387(6) ?
C1 H1 . 0.9500 ?
C2 C3 . 1.375(6) ?
C2 H2 . 0.9500 ?
C3 C4 . 1.379(6) ?
C3 H3 . 0.9500 ?
C4 C5 . 1.390(5) ?
C4 H4 . 0.9500 ?
C5 C6 . 1.485(5) ?
C6 C7 . 1.380(5) ?
C7 C8 . 1.379(6) ?
C7 H7 . 0.9500 ?
C8 C9 . 1.377(6) ?
C8 H8 . 0.9500 ?
C9 C10 . 1.378(5) ?
C9 H9 . 0.9500 ?
C10 H10 . 0.9500 ?
C11 C12 . 1.381(5) ?
C11 H11 . 0.9500 ?
C12 C13 . 1.383(6) ?
C12 H12 . 0.9500 ?
C13 C14 . 1.382(6) ?
C13 H13 . 0.9500 ?
C14 C15 . 1.395(5) ?
C14 H14 . 0.9500 ?
C15 C16 . 1.486(5) ?
C16 C17 . 1.395(5) ?
C17 C18 . 1.375(6) ?
C17 H17 . 0.9500 ?
C18 C19 . 1.384(5) ?
C18 H18 . 0.9500 ?
C19 C20 . 1.385(5) ?
C19 H19 . 0.9500 ?
C20 H20 . 0.9500 ?
C21 O2 2_666 1.265(4) ?
C21 C21 2_666 1.573(7) ?
C22A H22A . 0.9800 ?
C22A H22B . 0.9800 ?
C22A H22C . 0.9800 ?
C23A H23A . 0.9800 ?
C23A H23B . 0.9800 ?
C23A H23C . 0.9800 ?
C22B H22D . 0.9800 ?
C22B H22E . 0.9800 ?
C22B H22F . 0.9800 ?
C23B H23D . 0.9800 ?
C23B H23E . 0.9800 ?
C23B H23F . 0.9800 ?
C24 H24 . 0.9500 ?
O1W H1W . 0.9100 ?
O1W H2W . 0.8500 ?

loop_
_geom_hbond_atom_site_label_D
_geom_hbond_atom_site_label_H
_geom_hbond_atom_site_label_A
_geom_hbond_site_symmetry_A
_geom_hbond_distance_DH
_geom_hbond_distance_HA
_geom_hbond_distance_DA
_geom_hbond_angle_DHA
O1W H1W O5 2_767 0.91 2.45 3.311(13) 158.7
O1W H2W O5 . 0.85 2.04 2.882(14) 168.7
